data_7030137
loop_
_publ_author_name
'Rose, Michael J.'
'Bellone, Donatela E.'
'Di Bilio, Angel J.'
'Gray, Harry B.'

_publ_section_title
;
 Spectroscopic and magnetic properties of an iodo Co(I) tripodal phosphine
 complex.
;
_journal_issue 38
_journal_name_full 'Dalton transactions (Cambridge, England : 2003)'
_journal_page_first 11788
_journal_page_last 11797
_journal_paper_doi 10.1039/c2dt31229h
_journal_volume 41
_journal_year 2012
_chemical_formula_moiety 'C46 H41 Co I P3, 0.28(C4 H10 O), 0.72(C4 H8 O)'
_chemical_formula_sum 'C50 H49.55 Co I O P3'
_chemical_formula_weight 945.19
_chemical_name_systematic
;
?
;
_space_group_IT_number 19
_symmetry_cell_setting orthorhombic
_symmetry_Int_Tables_number 19
_symmetry_space_group_name_Hall 'P 2ac 2ab'
_symmetry_space_group_name_H-M 'P 21 21 21'
_atom_sites_solution_hydrogens geom
_atom_sites_solution_primary direct
_atom_sites_solution_secondary difmap
_audit_creation_method SHELXL-97
_cell_angle_alpha 90
_cell_angle_beta 90
_cell_angle_gamma 90
_cell_formula_units_Z 8
_cell_length_a 19.1082(7)
_cell_length_b 21.2045(9)
_cell_length_c 21.4894(9)
_cell_measurement_reflns_used 9928
_cell_measurement_temperature 100
_cell_measurement_theta_max 26.31
_cell_measurement_theta_min 2.17
_cell_volume 8707.1(6)
_computing_cell_refinement 'Bruker SAINT-Plus v7.66A'
_computing_data_collection 'Bruker APEX2 v2009.7-0'
_computing_data_reduction 'Bruker SAINT-Plus v7.66A'
_computing_molecular_graphics 'Bruker XP v5.1'
_computing_publication_material 'Bruker XCIF 2008'
_computing_structure_refinement 'SHELXL-97 (Sheldrick, 2008)'
_computing_structure_solution 'SHELXS-97 (Sheldrick, 2008)'
_diffrn_ambient_temperature 100
_diffrn_detector_area_resol_mean 8.33
_diffrn_measured_fraction_theta_full 0.974
_diffrn_measured_fraction_theta_max 0.974
_diffrn_measurement_device_type 'Bruker KAPPA APEX II'
_diffrn_measurement_method '\w scans; 6 settings'
_diffrn_radiation_monochromator graphite
_diffrn_radiation_source 'fine-focus sealed tube'
_diffrn_radiation_type MoK\a
_diffrn_radiation_wavelength 0.71073
_diffrn_reflns_av_R_equivalents 0.0555
_diffrn_reflns_av_sigmaI/netI 0.0754
_diffrn_reflns_limit_h_max 26
_diffrn_reflns_limit_h_min -24
_diffrn_reflns_limit_k_max 15
_diffrn_reflns_limit_k_min -30
_diffrn_reflns_limit_l_max 28
_diffrn_reflns_limit_l_min -30
_diffrn_reflns_number 106731
_diffrn_reflns_theta_full 30.51
_diffrn_reflns_theta_max 30.51
_diffrn_reflns_theta_min 1.72
_exptl_absorpt_coefficient_mu 1.250
_exptl_absorpt_correction_T_max 0.8250
_exptl_absorpt_correction_T_min 0.7881
_exptl_absorpt_correction_type none
_exptl_crystal_colour Pink
_exptl_crystal_density_diffrn 1.442
_exptl_crystal_density_method 'not measured'
_exptl_crystal_description Block
_exptl_crystal_F_000 3860
_exptl_crystal_size_max 0.20
_exptl_crystal_size_mid 0.16
_exptl_crystal_size_min 0.16
_refine_diff_density_max 2.176
_refine_diff_density_min -1.664
_refine_diff_density_rms 0.115
_refine_ls_abs_structure_details 'Flack H D (1983), Acta Cryst. A39, 876-881'
_refine_ls_abs_structure_Flack 0.492(9)
_refine_ls_extinction_method none
_refine_ls_goodness_of_fit_ref 1.689
_refine_ls_hydrogen_treatment Riding
_refine_ls_matrix_type 'Full matrix'
_refine_ls_number_parameters 983
_refine_ls_number_reflns 25360
_refine_ls_number_restraints 20
_refine_ls_restrained_S_all 1.726
_refine_ls_R_factor_all 0.0813
_refine_ls_R_factor_gt 0.0558
_refine_ls_shift/su_max 0.003
_refine_ls_shift/su_mean 0.000
_refine_ls_structure_factor_coef Fsqd
_refine_ls_weighting_details w=1/s^2^(Fo^2^)
_refine_ls_weighting_scheme sigma
_refine_ls_wR_factor_gt 0.0625
_refine_ls_wR_factor_ref 0.0642
_reflns_number_gt 18821
_reflns_number_total 25360
_reflns_threshold_expression >2sigma(I)
_cod_data_source_file c2dt31229h.txt
_cod_data_source_block mjr16
_cod_depositor_comments
;
The following automatic conversions were performed:

'_symmetry_cell_setting' value 'Orthorhombic' changed to
'orthorhombic' according to
/usr/data/users/saulius/automatic-downloads/retrospective/RSC/lib/dictionaries/cif_core.dic
dictionary named 'cif_core.dic' version 2.4.2 from
2011-04-26.

'_refine_ls_weighting_scheme' value 'Sigma' changed to
'sigma' according to
/usr/data/users/saulius/automatic-downloads/retrospective/RSC/lib/dictionaries/cif_core.dic
dictionary named 'cif_core.dic' version 2.4.2 from 2011-04-26.

Automatic conversion script
Id: cif_fix_values 2281 2013-09-26 08:29:07Z andrius 

The following automatic conversions were performed:

'_atom_sites_solution_primary' value 'Direct methods' was changed to
'direct'.

'_atom_sites_solution_secondary' value 'Difference Fourier map' was
changed to 'difmap'.

'_atom_sites_solution_hydrogens' value 'Geometric positions' was
changed to 'geom'.

Automatic conversion script
Id: cif_fix_values 6452 2018-10-05 10:23:21Z andrius 
;
_cod_original_sg_symbol_H-M P2(1)2(1)2(1)
_cod_database_code 7030137

loop_
_symmetry_equiv_pos_as_xyz
'x, y, z'
'-x+1/2, -y, z+1/2'
'x+1/2, -y+1/2, -z'
'-x, y+1/2, -z+1/2'

loop_
_atom_site_label
_atom_site_type_symbol
_atom_site_fract_x
_atom_site_fract_y
_atom_site_fract_z
_atom_site_U_iso_or_equiv
_atom_site_adp_type
_atom_site_occupancy
_atom_site_symmetry_multiplicity
_atom_site_calc_flag
_atom_site_refinement_flags
_atom_site_disorder_assembly
_atom_site_disorder_group
Co1 Co 0.86349(3) 0.63646(2) 1.04035(3) 0.02256(15) Uani 1 1 d . . .
I1 I 0.944966(16) 0.574711(13) 1.110379(14) 0.03054(8) Uani 1 1 d . . .
P1 P 0.89878(7) 0.71696(7) 0.98431(9) 0.0558(5) Uani 1 1 d . . .
P2 P 0.81037(7) 0.59422(5) 0.95934(6) 0.0298(3) Uani 1 1 d . . .
P3 P 0.76719(8) 0.68706(6) 1.06978(6) 0.0399(4) Uani 1 1 d . . .
C1A C 0.8251(3) 0.7537(3) 0.9412(3) 0.117(3) Uani 1 1 d . . .
H1A1 H 0.8169 0.7959 0.9594 0.140 Uiso 1 1 calc R . .
H1A2 H 0.8408 0.7603 0.8978 0.140 Uiso 1 1 calc R . .
C2A C 0.7604(3) 0.6544(2) 0.9153(3) 0.085(3) Uani 1 1 d . . .
H2A1 H 0.7805 0.6562 0.8728 0.103 Uiso 1 1 calc R . .
H2A2 H 0.7119 0.6386 0.9110 0.103 Uiso 1 1 calc R . .
C3A C 0.7218(3) 0.7211(3) 1.0018(2) 0.095(3) Uani 1 1 d . . .
H3A1 H 0.6765 0.6989 0.9978 0.115 Uiso 1 1 calc R . .
H3A2 H 0.7111 0.7656 1.0120 0.115 Uiso 1 1 calc R . .
C4A C 0.7560(2) 0.72050(17) 0.9387(2) 0.0187(10) Uani 1 1 d . . .
C5A C 0.7085(2) 0.75654(16) 0.8920(2) 0.0196(10) Uani 1 1 d . . .
C6A C 0.7354(2) 0.78204(19) 0.8375(2) 0.0297(12) Uani 1 1 d . . .
H6A H 0.7832 0.7759 0.8271 0.036 Uiso 1 1 calc R . .
C7A C 0.6920(3) 0.81679(19) 0.7979(2) 0.0385(14) Uani 1 1 d . . .
H7A H 0.7115 0.8340 0.7610 0.046 Uiso 1 1 calc R . .
C8A C 0.6231(3) 0.82692(19) 0.8102(2) 0.0401(15) Uani 1 1 d . . .
H8A H 0.5953 0.8525 0.7836 0.048 Uiso 1 1 calc R . .
C9A C 0.5947(3) 0.7987(2) 0.8625(2) 0.0420(15) Uani 1 1 d . . .
H9A H 0.5461 0.8029 0.8709 0.050 Uiso 1 1 calc R . .
C10A C 0.6370(2) 0.7643(2) 0.9030(2) 0.0356(13) Uani 1 1 d . . .
H10A H 0.6167 0.7457 0.9389 0.043 Uiso 1 1 calc R . .
C11A C 0.9663(3) 0.7007(2) 0.9268(3) 0.0475(16) Uani 1 1 d . . .
C12A C 1.0293(3) 0.6752(2) 0.9481(3) 0.0465(15) Uani 1 1 d . . .
H12A H 1.0351 0.6683 0.9915 0.056 Uiso 1 1 calc R . .
C13A C 1.0826(3) 0.6600(2) 0.9089(2) 0.0440(16) Uani 1 1 d . . .
H13A H 1.1250 0.6435 0.9253 0.053 Uiso 1 1 calc R . .
C14A C 1.0756(3) 0.6683(2) 0.8462(3) 0.0516(17) Uani 1 1 d . . .
H14A H 1.1125 0.6580 0.8183 0.062 Uiso 1 1 calc R . .
C15A C 1.0119(3) 0.6928(2) 0.8244(3) 0.060(2) Uani 1 1 d . . .
H15A H 1.0053 0.6986 0.7810 0.072 Uiso 1 1 calc R . .
C16A C 0.9587(3) 0.7085(2) 0.8647(3) 0.0522(17) Uani 1 1 d . . .
H16A H 0.9161 0.7250 0.8487 0.063 Uiso 1 1 calc R . .
C17A C 0.8630(3) 0.55986(17) 0.8977(2) 0.0342(13) Uani 1 1 d . . .
C18A C 0.9332(3) 0.54890(18) 0.9094(2) 0.0448(16) Uani 1 1 d . . .
H18A H 0.9527 0.5570 0.9493 0.054 Uiso 1 1 calc R . .
C19A C 0.9746(3) 0.5257(2) 0.8612(3) 0.060(2) Uani 1 1 d . . .
H19A H 1.0231 0.5193 0.8684 0.073 Uiso 1 1 calc R . .
C20A C 0.9488(4) 0.5125(2) 0.8061(3) 0.072(2) Uani 1 1 d . . .
H20A H 0.9785 0.4962 0.7745 0.086 Uiso 1 1 calc R . .
C21A C 0.8789(4) 0.5221(3) 0.7940(3) 0.073(2) Uani 1 1 d . . .
H21A H 0.8601 0.5126 0.7541 0.088 Uiso 1 1 calc R . .
C22A C 0.8362(3) 0.5457(2) 0.8402(3) 0.0539(18) Uani 1 1 d . . .
H22A H 0.7879 0.5522 0.8321 0.065 Uiso 1 1 calc R . .
C23A C 0.7492(2) 0.5293(2) 0.9753(2) 0.0298(12) Uani 1 1 d . . .
C24A C 0.7761(3) 0.47909(18) 1.0083(2) 0.0327(13) Uani 1 1 d . . .
H24A H 0.8245 0.4782 1.0183 0.039 Uiso 1 1 calc R . .
C25A C 0.7330(2) 0.4297(2) 1.0273(2) 0.0387(13) Uani 1 1 d . . .
H25A H 0.7526 0.3945 1.0484 0.046 Uiso 1 1 calc R . .
C26A C 0.6634(3) 0.4314(3) 1.0158(2) 0.0450(14) Uani 1 1 d . . .
H26A H 0.6336 0.3987 1.0303 0.054 Uiso 1 1 calc R . .
C27A C 0.6366(3) 0.4812(3) 0.9829(3) 0.0576(17) Uani 1 1 d . . .
H27A H 0.5879 0.4821 0.9739 0.069 Uiso 1 1 calc R . .
C28A C 0.6785(3) 0.5304(2) 0.9624(2) 0.0472(15) Uani 1 1 d . . .
H28A H 0.6587 0.5644 0.9396 0.057 Uiso 1 1 calc R . .
C29A C 0.6954(3) 0.6425(2) 1.1038(2) 0.0390(13) Uani 1 1 d . . .
C30A C 0.7032(3) 0.5783(3) 1.1161(2) 0.0551(16) Uani 1 1 d . . .
H30A H 0.7477 0.5592 1.1101 0.066 Uiso 1 1 calc R . .
C31A C 0.6476(4) 0.5413(3) 1.1370(2) 0.065(2) Uani 1 1 d . . .
H31A H 0.6532 0.4974 1.1443 0.078 Uiso 1 1 calc R . .
C32A C 0.5832(3) 0.5714(3) 1.1467(2) 0.0684(19) Uani 1 1 d . . .
H32A H 0.5443 0.5470 1.1600 0.082 Uiso 1 1 calc R . .
C33A C 0.5745(3) 0.6358(3) 1.1375(3) 0.076(2) Uani 1 1 d . . .
H33A H 0.5312 0.6557 1.1467 0.091 Uiso 1 1 calc R . .
C34A C 0.6301(3) 0.6699(3) 1.1149(3) 0.0516(16) Uani 1 1 d . . .
H34A H 0.6239 0.7136 1.1067 0.062 Uiso 1 1 calc R . .
C35A C 0.7751(3) 0.7516(2) 1.1254(2) 0.0377(14) Uani 1 1 d . . .
C36A C 0.7859(3) 0.7374(2) 1.1874(2) 0.0416(14) Uani 1 1 d . . .
H36A H 0.7853 0.6944 1.1999 0.050 Uiso 1 1 calc R . .
C37A C 0.7975(3) 0.7830(2) 1.2317(2) 0.0529(16) Uani 1 1 d . . .
H37A H 0.8052 0.7712 1.2738 0.063 Uiso 1 1 calc R . .
C38A C 0.7979(3) 0.8459(2) 1.2151(3) 0.0571(18) Uani 1 1 d . . .
H38A H 0.8067 0.8777 1.2453 0.069 Uiso 1 1 calc R . .
C39A C 0.7856(3) 0.8615(3) 1.1548(3) 0.075(2) Uani 1 1 d . . .
H39A H 0.7852 0.9047 1.1431 0.090 Uiso 1 1 calc R . .
C40A C 0.7735(3) 0.8156(2) 1.1100(3) 0.0660(19) Uani 1 1 d . . .
H40A H 0.7640 0.8279 1.0684 0.079 Uiso 1 1 calc R . .
C41A C 0.9364(3) 0.7871(2) 1.0211(3) 0.0512(18) Uani 1 1 d . . .
C42A C 0.9445(3) 0.7906(3) 1.0839(4) 0.090(3) Uani 1 1 d . . .
H42A H 0.9300 0.7554 1.1080 0.108 Uiso 1 1 calc R . .
C43A C 0.9726(3) 0.8419(3) 1.1152(4) 0.097(3) Uani 1 1 d . . .
H43A H 0.9795 0.8426 1.1590 0.116 Uiso 1 1 calc R . .
C44A C 0.9900(4) 0.8927(3) 1.0759(4) 0.100(4) Uani 1 1 d . . .
H44A H 1.0092 0.9297 1.0941 0.120 Uiso 1 1 calc R . .
C45A C 0.9808(5) 0.8916(3) 1.0134(4) 0.121(4) Uani 1 1 d . . .
H45A H 0.9927 0.9274 0.9892 0.145 Uiso 1 1 calc R . .
C46A C 0.9544(3) 0.8392(2) 0.9854(3) 0.089(3) Uani 1 1 d . . .
H46A H 0.9483 0.8383 0.9415 0.106 Uiso 1 1 calc R . .
Co2 Co 0.87523(3) 0.13546(2) -0.01128(3) 0.01983(14) Uani 1 1 d . . .
I2 I 0.956829(17) 0.069534(14) -0.076442(17) 0.04558(10) Uani 1 1 d . . .
P1B P 0.79685(6) 0.20363(5) -0.04771(5) 0.0191(3) Uani 1 1 d . . .
P2B P 0.79685(6) 0.09238(4) 0.05248(5) 0.0195(3) Uani 1 1 d . . .
P3B P 0.90857(6) 0.20472(5) 0.06003(6) 0.0210(3) Uani 1 1 d . . .
C1B C 0.7614(2) 0.25209(16) 0.01621(19) 0.0171(10) Uani 1 1 d . . .
H1B1 H 0.7891 0.2915 0.0184 0.021 Uiso 1 1 calc R . .
H1B2 H 0.7128 0.2639 0.0053 0.021 Uiso 1 1 calc R . .
C2B C 0.7328(2) 0.15237(16) 0.08027(19) 0.0184(10) Uani 1 1 d . . .
H2B1 H 0.6914 0.1512 0.0526 0.022 Uiso 1 1 calc R . .
H2B2 H 0.7170 0.1402 0.1225 0.022 Uiso 1 1 calc R . .
C3B C 0.8352(2) 0.22402(16) 0.1116(2) 0.0205(10) Uani 1 1 d . . .
H3B1 H 0.8365 0.1946 0.1474 0.025 Uiso 1 1 calc R . .
H3B2 H 0.8429 0.2670 0.1283 0.025 Uiso 1 1 calc R . .
C4B C 0.7605(2) 0.22167(17) 0.08291(19) 0.0171(9) Uani 1 1 d . . .
C5B C 0.7084(2) 0.25982(18) 0.1224(2) 0.0170(10) Uani 1 1 d . . .
C6B C 0.6400(2) 0.26814(17) 0.1025(2) 0.0226(10) Uani 1 1 d . . .
H6B H 0.6254 0.2485 0.0649 0.027 Uiso 1 1 calc R . .
C7B C 0.5923(2) 0.30423(18) 0.1355(2) 0.0255(11) Uani 1 1 d . . .
H7B H 0.5464 0.3097 0.1196 0.031 Uiso 1 1 calc R . .
C8B C 0.6101(2) 0.33197(19) 0.1904(2) 0.0312(12) Uani 1 1 d . . .
H8B H 0.5774 0.3569 0.2128 0.037 Uiso 1 1 calc R . .
C9B C 0.6773(3) 0.3227(2) 0.2127(2) 0.0377(14) Uani 1 1 d . . .
H9B H 0.6910 0.3416 0.2509 0.045 Uiso 1 1 calc R . .
C10B C 0.7249(2) 0.28620(19) 0.1798(2) 0.0284(12) Uani 1 1 d . . .
H10B H 0.7700 0.2790 0.1971 0.034 Uiso 1 1 calc R . .
C11B C 0.7190(2) 0.16634(18) -0.08193(19) 0.0196(10) Uani 1 1 d . . .
C12B C 0.7245(2) 0.10394(18) -0.1014(2) 0.0250(11) Uani 1 1 d . . .
H12B H 0.7680 0.0825 -0.0979 0.030 Uiso 1 1 calc R . .
C13B C 0.6664(2) 0.0728(2) -0.12608(19) 0.0306(11) Uani 1 1 d . . .
H13B H 0.6704 0.0301 -0.1392 0.037 Uiso 1 1 calc R . .
C14B C 0.6032(2) 0.1037(2) -0.1314(2) 0.0324(12) Uani 1 1 d . . .
H14B H 0.5633 0.0823 -0.1471 0.039 Uiso 1 1 calc R . .
C15B C 0.5988(2) 0.1677(2) -0.1134(2) 0.0341(12) Uani 1 1 d . . .
H15B H 0.5558 0.1899 -0.1180 0.041 Uiso 1 1 calc R . .
C16B C 0.6560(2) 0.19804(17) -0.0892(2) 0.0261(11) Uani 1 1 d . . .
H16B H 0.6525 0.2411 -0.0773 0.031 Uiso 1 1 calc R . .
C17B C 0.7411(2) 0.02754(18) 0.0257(2) 0.0232(11) Uani 1 1 d . . .
C18B C 0.7759(3) -0.02117(18) -0.0068(2) 0.0287(12) Uani 1 1 d . . .
H18B H 0.8255 -0.0213 -0.0096 0.034 Uiso 1 1 calc R . .
C19B C 0.7374(3) -0.0687(2) -0.0345(2) 0.0380(13) Uani 1 1 d . . .
H19B H 0.7609 -0.1012 -0.0566 0.046 Uiso 1 1 calc R . .
C20B C 0.6655(3) -0.0694(2) -0.0306(2) 0.0418(14) Uani 1 1 d . . .
H20B H 0.6395 -0.1019 -0.0505 0.050 Uiso 1 1 calc R . .
C21B C 0.6311(3) -0.0226(2) 0.0025(2) 0.0425(15) Uani 1 1 d . . .
H21B H 0.5816 -0.0234 0.0058 0.051 Uiso 1 1 calc R . .
C22B C 0.6686(2) 0.02480(19) 0.0304(2) 0.0319(13) Uani 1 1 d . . .
H22B H 0.6446 0.0563 0.0534 0.038 Uiso 1 1 calc R . .
C23B C 0.8339(2) 0.05977(17) 0.1245(2) 0.0228(11) Uani 1 1 d . . .
C24B C 0.9052(2) 0.05030(17) 0.1271(2) 0.0307(12) Uani 1 1 d . . .
H24B H 0.9332 0.0581 0.0914 0.037 Uiso 1 1 calc R . .
C25B C 0.9367(3) 0.02895(18) 0.1829(3) 0.0383(14) Uani 1 1 d . . .
H25B H 0.9860 0.0239 0.1848 0.046 Uiso 1 1 calc R . .
C26B C 0.8970(3) 0.0156(2) 0.2340(2) 0.0391(14) Uani 1 1 d . . .
H26B H 0.9185 0.0013 0.2712 0.047 Uiso 1 1 calc R . .
C27B C 0.8247(3) 0.02306(19) 0.2312(2) 0.0385(14) Uani 1 1 d . . .
H27B H 0.7967 0.0135 0.2666 0.046 Uiso 1 1 calc R . .
C28B C 0.7936(2) 0.04441(18) 0.1771(2) 0.0310(12) Uani 1 1 d . . .
H28B H 0.7441 0.0488 0.1754 0.037 Uiso 1 1 calc R . .
C29B C 0.9806(2) 0.18895(18) 0.1150(2) 0.0233(11) Uani 1 1 d . . .
C30B C 1.0374(2) 0.15588(18) 0.0919(2) 0.0299(12) Uani 1 1 d . . .
H30B H 1.0381 0.1428 0.0496 0.036 Uiso 1 1 calc R . .
C31B C 1.0941(2) 0.1416(2) 0.1311(3) 0.0409(15) Uani 1 1 d . . .
H31B H 1.1333 0.1193 0.1153 0.049 Uiso 1 1 calc R . .
C32B C 1.0926(3) 0.1605(2) 0.1935(3) 0.0484(16) Uani 1 1 d . . .
H32B H 1.1308 0.1511 0.2202 0.058 Uiso 1 1 calc R . .
C33B C 1.0360(3) 0.1925(2) 0.2158(2) 0.0453(15) Uani 1 1 d . . .
H33B H 1.0348 0.2049 0.2583 0.054 Uiso 1 1 calc R . .
C34B C 0.9807(2) 0.2069(2) 0.1777(2) 0.0341(13) Uani 1 1 d . . .
H34B H 0.9418 0.2293 0.1941 0.041 Uiso 1 1 calc R . .
C35B C 0.9362(2) 0.28147(17) 0.0272(2) 0.0244(11) Uani 1 1 d . . .
C36B C 0.9666(2) 0.27982(19) -0.0305(2) 0.0375(14) Uani 1 1 d . . .
H36B H 0.9716 0.2406 -0.0514 0.045 Uiso 1 1 calc R . .
C37B C 0.9906(2) 0.3353(2) -0.0591(3) 0.0495(17) Uani 1 1 d . . .
H37B H 1.0115 0.3338 -0.0992 0.059 Uiso 1 1 calc R . .
C38B C 0.9833(3) 0.3919(2) -0.0284(3) 0.0510(19) Uani 1 1 d . . .
H38B H 0.9998 0.4297 -0.0470 0.061 Uiso 1 1 calc R . .
C39B C 0.9525(2) 0.39376(19) 0.0286(3) 0.0399(14) Uani 1 1 d . . .
H39B H 0.9468 0.4331 0.0491 0.048 Uiso 1 1 calc R . .
C40B C 0.9295(2) 0.33924(17) 0.0571(2) 0.0287(12) Uani 1 1 d . . .
H40B H 0.9089 0.3412 0.0973 0.034 Uiso 1 1 calc R . .
C41B C 0.8171(2) 0.26300(17) -0.1070(2) 0.0218(10) Uani 1 1 d . . .
C42B C 0.8535(2) 0.24430(19) -0.1587(2) 0.0354(13) Uani 1 1 d . . .
H42B H 0.8693 0.2019 -0.1613 0.043 Uiso 1 1 calc R . .
C43B C 0.8681(3) 0.2852(2) -0.2073(2) 0.0481(15) Uani 1 1 d . . .
H43B H 0.8918 0.2703 -0.2432 0.058 Uiso 1 1 calc R . .
C44B C 0.8478(3) 0.3479(2) -0.2033(2) 0.0450(15) Uani 1 1 d . . .
H44B H 0.8585 0.3767 -0.2358 0.054 Uiso 1 1 calc R . .
C45B C 0.8119(3) 0.3676(2) -0.1512(2) 0.0469(16) Uani 1 1 d . . .
H45B H 0.7977 0.4104 -0.1480 0.056 Uiso 1 1 calc R . .
C46B C 0.7962(2) 0.32586(19) -0.1035(2) 0.0326(12) Uani 1 1 d . . .
H46B H 0.7710 0.3403 -0.0681 0.039 Uiso 1 1 calc R . .
C1C C 0.8524(5) 1.0482(4) 0.7644(4) 0.055(3) Uiso 0.551(5) 1 d P A 1
H1C1 H 0.8995 1.0630 0.7537 0.083 Uiso 0.551(5) 1 calc PR A 1
H1C2 H 0.8307 1.0779 0.7936 0.083 Uiso 0.551(5) 1 calc PR A 1
H1C3 H 0.8239 1.0456 0.7265 0.083 Uiso 0.551(5) 1 calc PR A 1
C2C C 0.8570(6) 0.9856(4) 0.7933(5) 0.062(3) Uiso 0.551(5) 1 d P A 1
H2C1 H 0.8879 0.9875 0.8303 0.075 Uiso 0.551(5) 1 calc PR A 1
H2C2 H 0.8100 0.9718 0.8071 0.075 Uiso 0.551(5) 1 calc PR A 1
C3C C 0.8865(6) 0.8798(4) 0.7724(5) 0.055(3) Uiso 0.551(5) 1 d P A 1
H3C1 H 0.9140 0.8780 0.8114 0.066 Uiso 0.551(5) 1 calc PR A 1
H3C2 H 0.8386 0.8645 0.7811 0.066 Uiso 0.551(5) 1 calc PR A 1
C4C C 0.9161(9) 0.8449(5) 0.7294(7) 0.092(6) Uiso 0.551(5) 1 d P A 1
H4C1 H 0.8890 0.8478 0.6907 0.137 Uiso 0.551(5) 1 calc PR A 1
H4C2 H 0.9173 0.8009 0.7433 0.137 Uiso 0.551(5) 1 calc PR A 1
H4C3 H 0.9639 0.8598 0.7220 0.137 Uiso 0.551(5) 1 calc PR A 1
O1C O 0.8843(5) 0.9421(4) 0.7496(4) 0.067(3) Uiso 0.551(5) 1 d P A 1
C1D C 0.9193(10) 0.8422(4) 0.7519(6) 0.073(6) Uiso 0.449(5) 1 d PD A 2
H1D1 H 0.8854 0.8147 0.7301 0.087 Uiso 0.449(5) 1 calc PR A 2
H1D2 H 0.9655 0.8210 0.7520 0.087 Uiso 0.449(5) 1 calc PR A 2
C2D C 0.9245(7) 0.9073(4) 0.7190(4) 0.069(5) Uiso 0.449(5) 1 d PD A 2
H2D1 H 0.9740 0.9186 0.7113 0.083 Uiso 0.449(5) 1 calc PR A 2
H2D2 H 0.8994 0.9064 0.6786 0.083 Uiso 0.449(5) 1 calc PR A 2
C3D C 0.8900(7) 0.9552(4) 0.7637(5) 0.030(4) Uiso 0.449(5) 1 d PD A 2
H3D1 H 0.8499 0.9761 0.7431 0.036 Uiso 0.449(5) 1 calc PR A 2
H3D2 H 0.9242 0.9880 0.7760 0.036 Uiso 0.449(5) 1 calc PR A 2
C4D C 0.8645(5) 0.9175(4) 0.8225(4) 0.043(3) Uiso 0.449(5) 1 d PD A 2
H4D1 H 0.8804 0.9386 0.8611 0.052 Uiso 0.449(5) 1 calc PR A 2
H4D2 H 0.8128 0.9149 0.8231 0.052 Uiso 0.449(5) 1 calc PR A 2
O1D O 0.8955(4) 0.8542(3) 0.8174(3) 0.040(2) Uiso 0.449(5) 1 d PD A 2
C1E C 0.6176(6) 0.6183(5) 0.7035(5) 0.269(7) Uiso 1 1 d D . .
H1E1 H 0.6391 0.6581 0.6888 0.322 Uiso 1 1 calc R . .
H1E2 H 0.5735 0.6116 0.6802 0.322 Uiso 1 1 calc R . .
C2E C 0.6710(6) 0.5595(6) 0.6913(4) 0.325(8) Uiso 1 1 d D . .
H2E1 H 0.6562 0.5355 0.6540 0.390 Uiso 1 1 calc R . .
H2E2 H 0.7190 0.5753 0.6843 0.390 Uiso 1 1 calc R . .
C3E C 0.6691(5) 0.5168(3) 0.7491(5) 0.195(5) Uiso 1 1 d D . .
H3E1 H 0.7162 0.5015 0.7611 0.234 Uiso 1 1 calc R . .
H3E2 H 0.6368 0.4806 0.7440 0.234 Uiso 1 1 calc R . .
C4E C 0.6398(4) 0.5679(3) 0.7959(3) 0.109(3) Uiso 1 1 d D . .
H4E1 H 0.6068 0.5469 0.8248 0.131 Uiso 1 1 calc R . .
H4E2 H 0.6793 0.5841 0.8210 0.131 Uiso 1 1 calc R . .
O1E O 0.6035(4) 0.6223(3) 0.7672(5) 0.273(5) Uiso 1 1 d D . .

loop_
_atom_site_aniso_label
_atom_site_aniso_U_11
_atom_site_aniso_U_22
_atom_site_aniso_U_33
_atom_site_aniso_U_23
_atom_site_aniso_U_13
_atom_site_aniso_U_12
Co1 0.0233(4) 0.0165(3) 0.0279(4) 0.0039(3) -0.0056(3) -0.0008(3)
I1 0.02929(18) 0.02343(14) 0.0389(2) 0.00869(15) -0.01172(16) -0.00038(15)
P1 0.0215(8) 0.0538(9) 0.0919(14) 0.0504(9) -0.0203(9) -0.0113(7)
P2 0.0440(9) 0.0191(6) 0.0263(8) -0.0028(5) -0.0111(7) 0.0110(5)
P3 0.0556(10) 0.0450(8) 0.0192(8) -0.0065(6) -0.0093(7) 0.0303(7)
C1A 0.029(4) 0.129(6) 0.192(9) 0.142(6) -0.050(5) -0.028(4)
C2A 0.135(6) 0.036(3) 0.086(5) -0.024(3) -0.084(5) 0.045(3)
C3A 0.135(6) 0.130(6) 0.021(4) -0.015(4) -0.019(4) 0.112(5)
C4A 0.018(3) 0.014(2) 0.024(3) 0.0021(19) 0.000(2) 0.0006(17)
C5A 0.027(3) 0.0106(19) 0.021(3) -0.0033(18) -0.005(2) 0.0034(18)
C6A 0.031(3) 0.032(3) 0.027(3) 0.001(2) -0.010(2) -0.004(2)
C7A 0.052(4) 0.026(3) 0.038(4) 0.013(2) -0.006(3) -0.014(3)
C8A 0.059(4) 0.020(2) 0.041(4) -0.003(2) -0.035(3) 0.008(3)
C9A 0.039(4) 0.052(3) 0.035(3) -0.021(3) -0.018(3) 0.023(3)
C10A 0.036(3) 0.047(3) 0.024(3) -0.005(2) -0.015(3) 0.013(3)
C11A 0.056(4) 0.039(3) 0.047(4) 0.030(3) -0.027(3) -0.024(3)
C12A 0.026(3) 0.066(3) 0.048(4) 0.032(3) -0.009(3) -0.021(3)
C13A 0.039(4) 0.054(3) 0.039(4) 0.029(3) -0.016(3) -0.022(3)
C14A 0.056(4) 0.050(3) 0.048(4) 0.010(3) -0.010(3) -0.029(3)
C15A 0.104(6) 0.034(3) 0.041(4) 0.019(3) -0.044(4) -0.035(3)
C16A 0.059(5) 0.030(3) 0.068(5) 0.005(3) -0.019(4) -0.024(3)
C17A 0.067(4) 0.011(2) 0.024(3) 0.0042(19) 0.002(3) -0.003(2)
C18A 0.084(5) 0.019(2) 0.031(3) 0.002(2) 0.029(3) 0.008(3)
C19A 0.094(6) 0.029(3) 0.058(5) -0.002(3) 0.033(4) 0.003(3)
C20A 0.131(7) 0.044(3) 0.042(4) -0.011(3) 0.029(5) -0.044(5)
C21A 0.123(7) 0.056(4) 0.041(4) 0.000(3) -0.005(5) -0.046(5)
C22A 0.102(5) 0.031(3) 0.028(3) -0.004(2) 0.012(4) -0.020(3)
C23A 0.024(3) 0.037(3) 0.028(3) -0.017(2) -0.004(2) 0.011(2)
C24A 0.030(3) 0.019(2) 0.049(4) -0.010(2) -0.008(3) 0.002(2)
C25A 0.040(3) 0.022(2) 0.054(4) -0.020(3) -0.004(3) 0.004(3)
C26A 0.042(4) 0.045(3) 0.047(4) -0.017(3) 0.010(3) -0.014(3)
C27A 0.033(4) 0.090(5) 0.050(4) 0.002(4) -0.009(3) -0.009(4)
C28A 0.038(4) 0.062(4) 0.042(4) 0.004(3) -0.011(3) 0.006(3)
C29A 0.039(3) 0.056(3) 0.022(3) -0.015(3) -0.010(3) 0.010(3)
C30A 0.085(5) 0.067(4) 0.014(3) -0.011(3) 0.003(3) 0.029(4)
C31A 0.103(6) 0.072(4) 0.020(3) -0.010(3) 0.012(4) -0.015(4)
C32A 0.060(5) 0.120(6) 0.025(3) -0.034(4) -0.003(3) -0.024(5)
C33A 0.061(5) 0.099(5) 0.068(5) -0.031(4) -0.033(4) 0.024(4)
C34A 0.034(4) 0.067(4) 0.054(4) -0.020(3) -0.012(3) 0.017(3)
C35A 0.058(4) 0.031(3) 0.024(3) 0.003(2) 0.008(3) 0.019(2)
C36A 0.067(4) 0.031(3) 0.026(3) -0.003(2) -0.011(3) 0.004(3)
C37A 0.074(5) 0.052(3) 0.033(4) -0.008(3) -0.017(3) -0.002(3)
C38A 0.072(5) 0.044(3) 0.055(5) -0.026(3) 0.005(4) 0.004(3)
C39A 0.108(6) 0.030(3) 0.087(6) -0.008(4) 0.022(5) 0.016(4)
C40A 0.100(5) 0.051(3) 0.047(4) 0.007(3) 0.010(4) 0.038(3)
C41A 0.017(3) 0.029(3) 0.107(6) 0.026(3) 0.008(4) 0.005(2)
C42A 0.047(4) 0.065(4) 0.158(8) 0.059(5) -0.043(5) -0.028(4)
C43A 0.058(5) 0.077(5) 0.155(8) 0.015(5) -0.015(5) -0.040(4)
C44A 0.067(5) 0.033(3) 0.201(11) -0.004(5) 0.072(7) -0.007(3)
C45A 0.189(10) 0.035(4) 0.138(9) 0.001(5) 0.096(8) -0.005(5)
C46A 0.119(6) 0.026(3) 0.121(7) 0.009(3) 0.072(6) -0.006(4)
Co2 0.0197(4) 0.0162(3) 0.0237(4) 0.0006(3) 0.0028(3) 0.0018(3)
I2 0.0354(2) 0.02687(16) 0.0745(3) -0.01052(18) 0.0237(2) 0.00565(16)
P1B 0.0214(7) 0.0166(5) 0.0193(7) 0.0013(5) 0.0051(5) 0.0025(5)
P2B 0.0208(7) 0.0157(5) 0.0221(7) 0.0018(5) -0.0002(5) -0.0005(5)
P3B 0.0165(7) 0.0189(5) 0.0276(7) 0.0009(5) 0.0000(6) -0.0007(5)
C1B 0.017(2) 0.0111(18) 0.023(3) -0.0017(18) 0.004(2) -0.0001(17)
C2B 0.020(2) 0.020(2) 0.016(2) 0.0024(18) -0.003(2) -0.0010(18)
C3B 0.028(3) 0.0133(19) 0.021(3) 0.0032(19) -0.004(2) -0.0008(18)
C4B 0.018(2) 0.017(2) 0.017(2) -0.0003(18) 0.002(2) -0.0033(17)
C5B 0.015(2) 0.024(2) 0.012(2) 0.0035(18) -0.0008(19) -0.0042(18)
C6B 0.024(3) 0.024(2) 0.020(3) -0.0045(19) 0.006(2) -0.006(2)
C7B 0.019(3) 0.034(3) 0.024(3) -0.002(2) 0.003(2) -0.001(2)
C8B 0.033(3) 0.032(3) 0.029(3) -0.009(2) 0.013(2) 0.001(2)
C9B 0.028(3) 0.055(3) 0.031(3) -0.024(3) 0.003(3) 0.000(3)
C10B 0.026(3) 0.035(3) 0.024(3) -0.008(2) 0.001(2) 0.001(2)
C11B 0.020(3) 0.028(2) 0.011(2) 0.0008(19) 0.006(2) 0.0012(19)
C12B 0.028(3) 0.025(2) 0.021(3) 0.001(2) 0.003(2) 0.008(2)
C13B 0.047(3) 0.022(2) 0.023(3) -0.006(2) -0.001(2) 0.003(2)
C14B 0.021(3) 0.042(3) 0.034(3) -0.010(2) -0.003(2) -0.008(2)
C15B 0.026(3) 0.041(3) 0.035(3) 0.001(3) -0.009(3) 0.009(2)
C16B 0.028(3) 0.017(2) 0.034(3) -0.002(2) 0.000(2) 0.0032(19)
C17B 0.033(3) 0.016(2) 0.020(3) 0.0031(19) -0.004(2) -0.003(2)
C18B 0.041(3) 0.024(2) 0.022(3) 0.006(2) -0.003(2) 0.000(2)
C19B 0.056(4) 0.019(2) 0.039(3) -0.007(2) 0.004(3) -0.004(3)
C20B 0.073(4) 0.021(2) 0.031(3) 0.002(2) -0.013(3) -0.014(3)
C21B 0.030(3) 0.045(3) 0.053(4) -0.001(3) 0.004(3) -0.019(3)
C22B 0.028(3) 0.027(2) 0.041(4) -0.012(2) 0.005(3) -0.007(2)
C23B 0.022(3) 0.013(2) 0.033(3) -0.0037(19) -0.004(2) 0.0006(18)
C24B 0.037(3) 0.020(2) 0.035(3) 0.006(2) -0.001(3) -0.003(2)
C25B 0.034(3) 0.025(2) 0.056(4) 0.004(2) -0.019(3) 0.001(2)
C26B 0.055(4) 0.029(3) 0.034(4) 0.010(2) -0.010(3) 0.001(3)
C27B 0.060(4) 0.030(3) 0.025(3) 0.005(2) -0.008(3) 0.013(3)
C28B 0.032(3) 0.025(2) 0.036(3) 0.005(2) -0.004(3) 0.006(2)
C29B 0.017(3) 0.022(2) 0.031(3) 0.008(2) -0.004(2) -0.0040(18)
C30B 0.018(3) 0.027(2) 0.044(4) 0.002(2) -0.003(2) -0.003(2)
C31B 0.016(3) 0.043(3) 0.064(4) 0.011(3) -0.008(3) 0.004(2)
C32B 0.026(3) 0.062(4) 0.056(4) 0.027(3) -0.012(3) -0.002(3)
C33B 0.035(4) 0.068(4) 0.033(3) 0.007(3) -0.013(3) -0.016(3)
C34B 0.020(3) 0.048(3) 0.035(3) -0.002(3) -0.001(2) 0.001(2)
C35B 0.018(3) 0.019(2) 0.037(3) 0.000(2) -0.004(2) -0.0003(19)
C36B 0.026(3) 0.020(2) 0.067(4) 0.008(2) 0.014(3) 0.001(2)
C37B 0.036(4) 0.047(3) 0.066(5) 0.020(3) 0.022(3) 0.002(3)
C38B 0.026(3) 0.016(2) 0.111(6) 0.015(3) 0.008(3) -0.001(2)
C39B 0.025(3) 0.018(2) 0.077(5) -0.005(2) 0.003(3) 0.000(2)
C40B 0.027(3) 0.019(2) 0.041(3) -0.004(2) 0.002(2) 0.0005(19)
C41B 0.025(3) 0.018(2) 0.022(3) 0.004(2) 0.001(2) -0.0020(18)
C42B 0.054(4) 0.021(2) 0.031(3) -0.002(2) 0.017(3) 0.003(2)
C43B 0.073(4) 0.044(3) 0.027(3) -0.002(3) 0.028(3) 0.005(3)
C44B 0.064(4) 0.033(3) 0.038(3) 0.018(2) 0.028(3) 0.002(3)
C45B 0.074(4) 0.023(2) 0.043(4) 0.013(2) 0.030(3) 0.014(3)
C46B 0.049(3) 0.030(2) 0.019(3) 0.006(2) 0.020(3) 0.011(2)

loop_
_atom_type_symbol
_atom_type_description
_atom_type_scat_dispersion_real
_atom_type_scat_dispersion_imag
_atom_type_scat_source
C C 0.0033 0.0016 'International Tables Vol C Tables 4.2.6.8 and 6.1.1.4'
H H 0.0000 0.0000 'International Tables Vol C Tables 4.2.6.8 and 6.1.1.4'
P P 0.1023 0.0942 'International Tables Vol C Tables 4.2.6.8 and 6.1.1.4'
Co Co 0.3494 0.9721 'International Tables Vol C Tables 4.2.6.8 and 6.1.1.4'
I I -0.4742 1.8119 'International Tables Vol C Tables 4.2.6.8 and 6.1.1.4'
O O 0.0106 0.0060 'International Tables Vol C Tables 4.2.6.8 and 6.1.1.4'

loop_
_geom_angle_atom_site_label_1
_geom_angle_atom_site_label_2
_geom_angle_atom_site_label_3
_geom_angle
_geom_angle_publ_flag
P1 Co1 P2 91.39(6) yes
P1 Co1 P3 92.01(6) yes
P2 Co1 P3 92.27(5) yes
P1 Co1 I1 122.66(4) yes
P2 Co1 I1 122.85(4) yes
P3 Co1 I1 126.16(4) yes
C11A P1 C41A 99.7(2) ?
C11A P1 C1A 106.2(3) ?
C41A P1 C1A 99.9(3) ?
C11A P1 Co1 116.31(16) ?
C41A P1 Co1 121.0(2) ?
C1A P1 Co1 111.51(17) ?
C17A P2 C23A 100.81(19) ?
C17A P2 C2A 100.9(3) ?
C23A P2 C2A 106.5(3) ?
C17A P2 Co1 118.93(18) ?
C23A P2 Co1 116.73(16) ?
C2A P2 Co1 111.15(16) ?
C29A P3 C35A 100.9(2) ?
C29A P3 C3A 99.6(3) ?
C35A P3 C3A 105.3(2) ?
C29A P3 Co1 119.20(17) ?
C35A P3 Co1 118.70(17) ?
C3A P3 Co1 110.65(18) ?
C4A C1A P1 119.3(3) ?
C4A C2A P2 120.2(4) ?
C4A C3A P3 120.5(4) ?
C2A C4A C1A 113.8(5) ?
C2A C4A C3A 109.6(4) ?
C1A C4A C3A 110.2(5) ?
C2A C4A C5A 106.1(4) ?
C1A C4A C5A 107.9(3) ?
C3A C4A C5A 109.0(4) ?
C6A C5A C10A 117.4(4) ?
C6A C5A C4A 121.3(4) ?
C10A C5A C4A 121.3(4) ?
C5A C6A C7A 119.9(5) ?
C8A C7A C6A 122.7(5) ?
C7A C8A C9A 117.9(5) ?
C8A C9A C10A 120.4(5) ?
C9A C10A C5A 121.6(5) ?
C16A C11A C12A 117.5(6) ?
C16A C11A P1 124.8(5) ?
C12A C11A P1 117.5(4) ?
C13A C12A C11A 122.3(5) ?
C12A C13A C14A 120.5(6) ?
C13A C14A C15A 117.4(6) ?
C16A C15A C14A 121.4(6) ?
C11A C16A C15A 120.8(6) ?
C22A C17A C18A 119.2(5) ?
C22A C17A P2 122.6(5) ?
C18A C17A P2 118.2(4) ?
C17A C18A C19A 118.3(5) ?
C20A C19A C18A 122.2(7) ?
C19A C20A C21A 120.2(7) ?
C22A C21A C20A 119.4(7) ?
C17A C22A C21A 120.6(6) ?
C24A C23A C28A 118.7(5) ?
C24A C23A P2 116.0(4) ?
C28A C23A P2 125.0(4) ?
C23A C24A C25A 120.8(5) ?
C26A C25A C24A 120.4(5) ?
C25A C26A C27A 118.9(5) ?
C26A C27A C28A 121.8(5) ?
C23A C28A C27A 119.3(5) ?
C30A C29A C34A 118.0(5) ?
C30A C29A P3 120.2(4) ?
C34A C29A P3 121.7(4) ?
C29A C30A C31A 121.9(5) ?
C30A C31A C32A 117.3(6) ?
C33A C32A C31A 122.1(6) ?
C34A C33A C32A 118.4(6) ?
C33A C34A C29A 122.1(5) ?
C36A C35A C40A 116.3(5) ?
C36A C35A P3 118.7(3) ?
C40A C35A P3 124.9(4) ?
C37A C36A C35A 122.5(5) ?
C36A C37A C38A 120.2(5) ?
C39A C38A C37A 118.7(5) ?
C38A C39A C40A 121.4(5) ?
C39A C40A C35A 120.9(6) ?
C42A C41A C46A 118.4(6) ?
C42A C41A P1 121.2(4) ?
C46A C41A P1 120.3(6) ?
C41A C42A C43A 124.6(6) ?
C42A C43A C44A 113.6(8) ?
C45A C44A C43A 123.3(8) ?
C44A C45A C46A 120.2(7) ?
C45A C46A C41A 119.8(7) ?
P3B Co2 P1B 90.36(5) yes
P3B Co2 P2B 92.28(5) yes
P1B Co2 P2B 91.73(5) yes
P3B Co2 I2 125.04(4) yes
P1B Co2 I2 125.59(4) yes
P2B Co2 I2 122.06(3) yes
C41B P1B C11B 100.82(19) ?
C41B P1B C1B 102.28(18) ?
C11B P1B C1B 103.94(18) ?
C41B P1B Co2 123.33(14) ?
C11B P1B Co2 113.96(13) ?
C1B P1B Co2 110.31(14) ?
C17B P2B C23B 101.87(18) ?
C17B P2B C2B 103.38(19) ?
C23B P2B C2B 103.89(19) ?
C17B P2B Co2 120.40(15) ?
C23B P2B Co2 114.43(15) ?
C2B P2B Co2 111.04(12) ?
C3B P3B C29B 102.9(2) ?
C3B P3B C35B 104.64(18) ?
C29B P3B C35B 100.99(19) ?
C3B P3B Co2 110.26(13) ?
C29B P3B Co2 122.51(14) ?
C35B P3B Co2 113.64(15) ?
C4B C1B P1B 117.0(2) ?
C4B C2B P2B 115.5(3) ?
C4B C3B P3B 117.0(3) ?
C5B C4B C3B 111.0(3) ?
C5B C4B C2B 107.2(3) ?
C3B C4B C2B 110.8(3) ?
C5B C4B C1B 107.1(3) ?
C3B C4B C1B 109.8(3) ?
C2B C4B C1B 110.9(3) ?
C6B C5B C10B 115.9(4) ?
C6B C5B C4B 120.4(4) ?
C10B C5B C4B 123.7(4) ?
C7B C6B C5B 122.1(4) ?
C8B C7B C6B 121.3(4) ?
C7B C8B C9B 118.0(4) ?
C8B C9B C10B 120.8(5) ?
C9B C10B C5B 121.8(4) ?
C16B C11B C12B 119.5(4) ?
C16B C11B P1B 122.6(3) ?
C12B C11B P1B 117.9(3) ?
C11B C12B C13B 120.3(4) ?
C14B C13B C12B 120.2(4) ?
C13B C14B C15B 119.1(4) ?
C16B C15B C14B 120.4(4) ?
C15B C16B C11B 120.5(4) ?
C22B C17B C18B 118.3(4) ?
C22B C17B P2B 126.0(3) ?
C18B C17B P2B 115.5(3) ?
C19B C18B C17B 119.7(5) ?
C20B C19B C18B 120.9(5) ?
C19B C20B C21B 119.7(5) ?
C22B C21B C20B 120.1(5) ?
C21B C22B C17B 121.3(4) ?
C24B C23B C28B 118.4(4) ?
C24B C23B P2B 118.1(4) ?
C28B C23B P2B 123.6(3) ?
C23B C24B C25B 120.1(5) ?
C26B C25B C24B 120.7(5) ?
C25B C26B C27B 119.7(5) ?
C28B C27B C26B 120.0(5) ?
C27B C28B C23B 121.1(5) ?
C30B C29B C34B 118.9(4) ?
C30B C29B P3B 116.5(4) ?
C34B C29B P3B 124.6(4) ?
C29B C30B C31B 119.8(5) ?
C32B C31B C30B 119.8(5) ?
C33B C32B C31B 119.7(5) ?
C32B C33B C34B 120.8(5) ?
C33B C34B C29B 121.0(5) ?
C36B C35B C40B 118.8(4) ?
C36B C35B P3B 116.4(3) ?
C40B C35B P3B 124.8(4) ?
C35B C36B C37B 120.9(4) ?
C38B C37B C36B 119.1(5) ?
C39B C38B C37B 120.1(5) ?
C38B C39B C40B 120.9(4) ?
C39B C40B C35B 120.2(4) ?
C42B C41B C46B 117.8(4) ?
C42B C41B P1B 118.2(3) ?
C46B C41B P1B 124.0(3) ?
C41B C42B C43B 122.1(4) ?
C42B C43B C44B 119.8(4) ?
C45B C44B C43B 118.7(4) ?
C44B C45B C46B 121.0(4) ?
C45B C46B C41B 120.5(4) ?
O1C C2C C1C 109.2(9) ?
C4C C3C O1C 107.3(11) ?
C3C O1C C2C 113.0(9) ?
O1D C1D C2D 107.2(5) ?
C3D C2D C1D 105.9(5) ?
C2D C3D C4D 107.3(5) ?
O1D C4D C3D 106.3(5) ?
C4D O1D C1D 110.3(5) ?
O1E C1E C2E 108.8(5) ?
C3E C2E C1E 107.8(5) ?
C2E C3E C4E 96.8(4) ?
O1E C4E C3E 115.8(5) ?
C1E O1E C4E 105.8(5) ?

loop_
_geom_bond_atom_site_label_1
_geom_bond_atom_site_label_2
_geom_bond_distance
_geom_bond_publ_flag
Co1 P1 2.1953(14) yes
Co1 P2 2.2052(14) yes
Co1 P3 2.2219(14) yes
Co1 I1 2.5304(6) yes
P1 C11A 1.819(6) ?
P1 C41A 1.830(6) ?
P1 C1A 1.857(5) ?
P2 C17A 1.815(5) ?
P2 C23A 1.837(5) ?
P2 C2A 1.855(5) ?
P3 C29A 1.820(5) ?
P3 C35A 1.823(5) ?
P3 C3A 1.845(5) ?
C1A C4A 1.497(6) ?
C2A C4A 1.492(5) ?
C3A C4A 1.506(7) ?
C4A C5A 1.554(5) ?
C5A C6A 1.389(6) ?
C5A C10A 1.395(6) ?
C6A C7A 1.397(6) ?
C7A C8A 1.360(6) ?
C8A C9A 1.384(7) ?
C9A C10A 1.394(6) ?
C11A C16A 1.352(7) ?
C11A C12A 1.396(6) ?
C12A C13A 1.360(7) ?
C13A C14A 1.367(7) ?
C14A C15A 1.403(7) ?
C15A C16A 1.377(7) ?
C17A C22A 1.371(6) ?
C17A C18A 1.384(6) ?
C18A C19A 1.393(6) ?
C19A C20A 1.312(8) ?
C20A C21A 1.376(9) ?
C21A C22A 1.378(8) ?
C23A C24A 1.379(6) ?
C23A C28A 1.380(6) ?
C24A C25A 1.394(6) ?
C25A C26A 1.354(6) ?
C26A C27A 1.370(7) ?
C27A C28A 1.387(7) ?
C29A C30A 1.394(6) ?
C29A C34A 1.398(6) ?
C30A C31A 1.395(7) ?
C31A C32A 1.403(7) ?
C32A C33A 1.389(8) ?
C33A C34A 1.373(7) ?
C35A C36A 1.381(6) ?
C35A C40A 1.397(6) ?
C36A C37A 1.376(6) ?
C37A C38A 1.380(6) ?
C38A C39A 1.357(8) ?
C39A C40A 1.388(7) ?
C41A C42A 1.361(8) ?
C41A C46A 1.389(7) ?
C42A C43A 1.387(8) ?
C43A C44A 1.410(8) ?
C44A C45A 1.353(11) ?
C45A C46A 1.360(9) ?
Co2 P3B 2.2160(13) yes
Co2 P1B 2.2239(12) yes
Co2 P2B 2.2259(13) yes
Co2 I2 2.5192(6) yes
P1B C41B 1.832(4) ?
P1B C11B 1.838(4) ?
P1B C1B 1.844(4) ?
P2B C17B 1.832(4) ?
P2B C23B 1.837(5) ?
P2B C2B 1.863(4) ?
P3B C3B 1.834(4) ?
P3B C29B 1.845(4) ?
P3B C35B 1.851(4) ?
C1B C4B 1.572(5) ?
C2B C4B 1.563(5) ?
C3B C4B 1.555(5) ?
C4B C5B 1.539(5) ?
C5B C6B 1.387(5) ?
C5B C10B 1.391(6) ?
C6B C7B 1.386(5) ?
C7B C8B 1.362(6) ?
C8B C9B 1.383(6) ?
C9B C10B 1.387(6) ?
C11B C16B 1.387(5) ?
C11B C12B 1.392(5) ?
C12B C13B 1.397(6) ?
C13B C14B 1.378(6) ?
C14B C15B 1.415(5) ?
C15B C16B 1.371(5) ?
C17B C22B 1.390(6) ?
C17B C18B 1.413(6) ?
C18B C19B 1.382(6) ?
C19B C20B 1.376(6) ?
C20B C21B 1.386(6) ?
C21B C22B 1.373(6) ?
C23B C24B 1.378(6) ?
C23B C28B 1.407(6) ?
C24B C25B 1.417(6) ?
C25B C26B 1.364(7) ?
C26B C27B 1.391(6) ?
C27B C28B 1.383(6) ?
C29B C30B 1.384(6) ?
C29B C34B 1.399(6) ?
C30B C31B 1.405(6) ?
C31B C32B 1.400(7) ?
C32B C33B 1.363(6) ?
C33B C34B 1.371(6) ?
C35B C36B 1.368(6) ?
C35B C40B 1.390(5) ?
C36B C37B 1.405(6) ?
C37B C38B 1.376(7) ?
C38B C39B 1.360(7) ?
C39B C40B 1.380(5) ?
C41B C42B 1.370(6) ?
C41B C46B 1.393(5) ?
C42B C43B 1.385(6) ?
C43B C44B 1.388(5) ?
C44B C45B 1.376(6) ?
C45B C46B 1.389(6) ?
C1C C2C 1.469(11) ?
C2C O1C 1.416(12) ?
C3C C4C 1.312(14) ?
C3C O1C 1.410(11) ?
C1D O1D 1.502(8) ?
C1D C2D 1.555(8) ?
C2D C3D 1.547(8) ?
C3D C4D 1.572(8) ?
C4D O1D 1.471(7) ?
C1E O1E 1.397(8) ?
C1E C2E 1.633(8) ?
C2E C3E 1.538(8) ?
C3E C4E 1.581(7) ?
C4E O1E 1.479(6) ?
